data_9017283
loop_
_publ_author_name
'Krivovichev, S. V.'
'Zhitova, E. S.'
'Ismagilova, R. M.'
'Zolotarev, A. A.'

_publ_section_title
;
 Site-selective As-P substitution and hydrogen bonding in the crystal structure
 of philipsburgite, Cu5Zn((As,P)O4)2(OH)6*H2O
 Note: T = 100 K
;
_journal_name_full 'Physics and Chemistry of Minerals'
_journal_page_first 917
_journal_page_last 923
_journal_volume 45
_journal_year 2018
_chemical_compound_source 'Middle Pit, Gold Hill mine, Tooele Co., Utah, USA'
_chemical_formula_sum 'As1.628 Cu5 H8 O15 P0.372 Zn'
_chemical_name_mineral Philipsburgite
_space_group_IT_number 14
_space_group_name_Hall '-P 2ybc'
_space_group_name_H-M_alt 'P 1 21/c 1'
_symmetry_space_group_name_H-M 'P 1 21/c 1'
_cell_angle_alpha 90
_cell_angle_beta 97.10
_cell_angle_gamma 90
_cell_formula_units_Z 4
_cell_length_a 12.385
_cell_length_b 9.261
_cell_length_c 10.770
_cell_volume 1225.820
_database_code_amcsd 0020989
_diffrn_ambient_temperature 100
_exptl_crystal_density_diffrn 4.143
_cod_data_source_file inputs/fixed/downloads/10/10502.cif
_cod_data_source_block 10502
_cod_original_formula_sum 'Cu5 Zn As1.628 P.372 O15 H8'
_cod_database_code 9017283

loop_
_space_group_symop_operation_xyz
x,y,z
x,1/2-y,1/2+z
-x,1/2+y,1/2-z
-x,-y,-z

loop_
_atom_site_aniso_label
_atom_site_aniso_U_11
_atom_site_aniso_U_22
_atom_site_aniso_U_33
_atom_site_aniso_U_12
_atom_site_aniso_U_13
_atom_site_aniso_U_23
Cu1 0.01250 0.00310 0.00340 0.00140 -0.00010 0.00020
Cu2 0.01240 0.00270 0.00550 -0.00020 -0.00270 0.00080
Cu3 0.00880 0.00230 0.00330 -0.00040 -0.00140 0.00010
Cu4 0.00840 0.00280 0.00340 -0.00070 0.00010 -0.00070
Cu5 0.00690 0.00330 0.00360 -0.00070 -0.00010 -0.00090
Zn1 0.00880 0.02220 0.01350 -0.00020 0.00030 0.00230
As1 0.00840 0.02070 0.01370 0.00010 -0.00190 -0.00020
P1 0.00840 0.02070 0.01370 0.00010 -0.00190 -0.00020
As2 0.00640 0.00320 0.00420 -0.00030 -0.00090 -0.00020
O-h1 0.00700 0.01100 0.00490 0.00140 -0.00420 0.00290
O2 0.00400 0.00400 0.00870 0.00000 0.00210 -0.00220
O-h3 0.00900 0.00700 0.00780 -0.00070 0.00000 -0.00090
O-h4 0.00400 0.00400 0.00480 -0.00080 -0.00260 0.00120
O5 0.01200 0.02900 0.01300 -0.00100 -0.00170 -0.00500
O6 0.01200 0.00200 0.00560 0.00300 -0.00350 0.00310
O7 0.01300 0.00300 0.00540 0.00140 -0.00200 -0.00050
O-h8 0.00500 0.01400 0.01000 -0.00130 0.00170 0.00220
O-h9 0.01000 0.00400 0.00430 -0.00290 0.00130 -0.00300
O-h10 0.01000 0.00600 0.00530 0.00010 0.00020 0.00190
OW11 0.01600 0.01000 0.01200 0.00300 -0.00140 0.00380
O12 0.00800 0.00400 0.00730 -0.00310 -0.00110 0.00260

loop_
_atom_site_label
_atom_site_fract_x
_atom_site_fract_y
_atom_site_fract_z
_atom_site_occupancy
_atom_site_U_iso_or_equiv
_atom_site_type_symbol
_atom_site_attached_hydrogens
Cu1 0.31992 0.41702 0.19247 1.00000 0.00643 Cu 0
Cu2 0.28005 0.26508 0.45293 1.00000 0.00719 Cu 0
Cu3 0.32283 0.58624 0.44702 1.00000 0.00495 Cu 0
Cu4 0.32320 0.76244 0.19462 1.00000 0.00489 Cu 0
Cu5 0.30868 0.93176 0.43570 1.00000 0.00465 Cu 0
Zn1 0.03412 0.09389 0.33329 1.00000 0.01493 Zn 0
As1 0.04327 0.27307 0.09865 0.62800 0.01450 As 0
P1 0.04327 0.27307 0.09865 0.37200 0.01450 P 0
As2 0.43101 0.09145 0.20394 1.00000 0.00472 As 0
O-h1 0.24280 0.43520 0.34130 1.00000 0.00810 O 0
O2 0.43420 0.58320 0.29010 1.00000 0.00560 O 0
O-h3 0.24930 0.58900 0.10140 1.00000 0.00800 O 0
O-h4 0.37520 0.39620 0.02920 1.00000 0.00470 O 0
O5 0.16310 0.20940 0.09570 1.00000 0.01810 O 0
O6 0.39190 0.24330 0.27110 1.00000 0.00700 O 0
O7 0.37580 0.41230 0.54970 1.00000 0.00740 O 0
O-h8 0.19120 0.11430 0.35670 1.00000 0.00980 O 0
O-h9 0.25120 0.75240 0.34910 1.00000 0.00630 O 0
O-h10 0.40630 0.72630 0.55290 1.00000 0.00690 O 0
OW11 0.18300 0.59280 0.58810 1.00000 0.01320 O 0
O12 0.38810 -0.05500 0.28210 1.00000 0.00660 O 0
O13 0.05750 0.42740 0.16990 1.00000 0.05200 O 0
O14 -0.02370 0.29300 -0.03870 1.00000 0.03120 O 0
O15 -0.03120 0.17000 0.17190 1.00000 0.03160 O 0
HW1A 0.12160 0.64020 0.57780 1.00000 0.02000 H 0
HW1B 0.17370 0.51440 0.63050 1.00000 0.02000 H 0
H1 0.16900 0.46700 0.32200 1.00000 0.04700 H 0
H3 0.17800 0.60600 0.12500 1.00000 0.04700 H 0
H4 0.45100 0.37700 0.03600 1.00000 0.04700 H 0
H8 0.21900 0.14200 0.28200 1.00000 0.04700 H 0
H9 0.17600 0.74300 0.35800 1.00000 0.04700 H 0
H10 0.47400 0.69500 0.59600 1.00000 0.04700 H 0

loop_
_cod_changelog_entry_id
_cod_changelog_entry_author
_cod_changelog_entry_date
_cod_changelog_entry_text
1
;cod-tools version 3.8.0
Id: cif_guess_AMCSD_atom_types 9574 2023-05-10 09:00:05Z saulius
;
2023-05-10T18:58:03+03:00
;Derived atom types and hydrogen counts
from atom names that follow the AMCSD naming convention
(Wat == water, O-H == hydroxyl).
;

loop_
_cod_related_entry_id
_cod_related_entry_database
_cod_related_entry_code
1 AMCSD 0020989
